data_7032253
loop_
_publ_author_name
'Phillips, Nicholas'
'Tirfoin, R\'emi'
'Aldridge, Simon'

_publ_section_title
;
 Anionic N-heterocyclic carbenes (NHCs): a versatile route to saturated
 NHCs bearing pendant weakly coordinating anions.
;
_journal_issue 41
_journal_name_full 'Dalton transactions (Cambridge, England : 2003)'
_journal_page_first 15279
_journal_page_last 15282
_journal_paper_doi 10.1039/c4dt02662d
_journal_volume 43
_journal_year 2014
_chemical_formula_moiety 'C47 H42 B1 F15 N2'
_chemical_formula_sum 'C47 H42 B F15 N2'
_chemical_formula_weight 930.64
_space_group_IT_number 14
_symmetry_cell_setting monoclinic
_symmetry_space_group_name_Hall '-P 2yn'
_symmetry_space_group_name_H-M 'P 1 21/n 1'
_atom_sites_solution_hydrogens difmap
_atom_sites_solution_primary other
_audit_creation_date 2014-03-30
_audit_creation_method CRYSTALS_ver_14.43
_cell_angle_alpha 90
_cell_angle_beta 100.0078(12)
_cell_angle_gamma 90
_cell_formula_units_Z 4
_cell_length_a 10.44290(10)
_cell_length_b 32.1025(5)
_cell_length_c 12.9291(2)
_cell_measurement_reflns_used 12863
_cell_measurement_temperature 150
_cell_measurement_theta_max 76
_cell_measurement_theta_min 3
_cell_volume 4268.44(10)
_computing_cell_refinement 'CrysAlis, (Oxford Diffraction, 2002)'
_computing_data_collection 'SuperNova, (Oxford Diffraction, 2010)'
_computing_data_reduction 'CrysAlis, (Oxford Diffraction, 2002)'
_computing_molecular_graphics 'CAMERON (Watkin et al., 1996)'
_computing_publication_material 'CRYSTALS (Betteridge et al., 2003)'
_computing_structure_refinement 'CRYSTALS (Betteridge et al., 2003)'
_computing_structure_solution 'Superflip (Palatinus & Chapuis, 2007)'
_diffrn_ambient_temperature 150
_diffrn_measured_fraction_theta_full 0.999
_diffrn_measured_fraction_theta_max 0.989
_diffrn_measurement_device Area
_diffrn_measurement_device_type 'Oxford Diffraction SuperNova'
_diffrn_measurement_method \w
_diffrn_radiation_monochromator graphite
_diffrn_radiation_type 'Cu K\a'
_diffrn_radiation_wavelength 1.54180
_diffrn_reflns_av_R_equivalents 0.049
_diffrn_reflns_limit_h_max 11
_diffrn_reflns_limit_h_min -13
_diffrn_reflns_limit_k_max 40
_diffrn_reflns_limit_k_min -39
_diffrn_reflns_limit_l_max 14
_diffrn_reflns_limit_l_min -16
_diffrn_reflns_number 25214
_diffrn_reflns_theta_full 73.992
_diffrn_reflns_theta_max 76.281
_diffrn_reflns_theta_min 3.735
_diffrn_standards_number 0
_exptl_absorpt_coefficient_mu 1.135
_exptl_absorpt_correction_T_max 0.84
_exptl_absorpt_correction_T_min 0.79
_exptl_absorpt_correction_type multi-scan
_exptl_absorpt_process_details 'CrysAlis, (Oxford Diffraction, 2002)'
_exptl_crystal_colour colourless
_exptl_crystal_density_diffrn 1.448
_exptl_crystal_density_method 'not measured'
_exptl_crystal_description block
_exptl_crystal_F_000 1912
_exptl_crystal_size_max 0.220
_exptl_crystal_size_mid 0.210
_exptl_crystal_size_min 0.150
_refine_diff_density_max 0.40
_refine_diff_density_min -0.29
_refine_ls_extinction_coef 75(14)
_refine_ls_extinction_method 'Larson (1970), Equation 22'
_refine_ls_goodness_of_fit_ref 1.0077
_refine_ls_hydrogen_treatment constr
_refine_ls_matrix_type full
_refine_ls_number_parameters 587
_refine_ls_number_reflns 8821
_refine_ls_number_restraints 0
_refine_ls_R_factor_all 0.0492
_refine_ls_R_factor_gt 0.0471
_refine_ls_shift/su_max 0.0008770
_refine_ls_shift/su_mean 0.0000719
_refine_ls_structure_factor_coef Fsqd
_refine_ls_weighting_details
;
 Method= Modified Sheldrick 
 w=1/[\s^2^(F^2^) + ( 0.08P)^2^ + 2.02P] 
 ,where P=(max(Fo^2^,0) + 2Fc^2^)/3 
;
_refine_ls_weighting_scheme calc
_refine_ls_wR_factor_all 0.1281
_refine_ls_wR_factor_gt 0.1258
_refine_ls_wR_factor_ref 0.1281
_reflns_limit_h_max 12
_reflns_limit_h_min -13
_reflns_limit_k_max 40
_reflns_limit_k_min 0
_reflns_limit_l_max 16
_reflns_limit_l_min 0
_reflns_number_gt 8278
_reflns_number_total 8853
_reflns_threshold_expression I>2.0\s(I)
_oxford_diffrn_Wilson_B_factor 2.67
_oxford_diffrn_Wilson_scale 0.02
_oxford_refine_ls_r_factor_ref 0.0492
_oxford_refine_ls_scale 4.03(6)
_oxford_reflns_number_all 8821
_oxford_reflns_threshold_expression_ref I>-3.0\s(I)
_oxford_structure_analysis_title '186NPRT14 in P 21/n'
_cod_data_source_file c4dt02662d2.cif
_cod_data_source_block 186NPRT14
_cod_depositor_comments
;
The following automatic conversions were performed:

'_atom_sites_solution_primary' value 'Other' changed to 'other'
according to
/usr/data/users/saulius/crontab/automatic-downloads/rss-feeds/RSC/lib/dictionaries/cif_core.dic
dictionary named 'cif_core.dic' version 2.4.2 from 2011-04-26.

Automatic conversion script
Id: cif_fix_values 2281 2013-09-26 08:29:07Z andrius 

 Adding full bibliography for 7032252--7032257.cif.
;
_cod_original_sg_symbol_H-M 'P 21/n '
_cod_original_formula_sum 'C47 H42 B1 F15 N2'
_cod_database_code 7032253

loop_
_symmetry_equiv_pos_as_xyz
x,y,z
-x,-y,-z
x+1/2,-y+1/2,z+1/2
-x+1/2,y+1/2,-z+1/2

loop_
_atom_site_label
_atom_site_type_symbol
_atom_site_fract_x
_atom_site_fract_y
_atom_site_fract_z
_atom_site_U_iso_or_equiv
_atom_site_occupancy
_atom_site_adp_type
_atom_site_refinement_flags_posn
F1 F 1.07596(10) 0.60187(3) 1.56552(7) 0.0346 1.0000 Uani .
C2 C 1.00775(15) 0.61118(5) 1.47027(11) 0.0249 1.0000 Uani .
C3 C 1.04852(14) 0.59775(5) 1.38065(12) 0.0249 1.0000 Uani .
F4 F 1.15798(9) 0.57533(4) 1.38770(8) 0.0360 1.0000 Uani .
C5 C 0.97524(14) 0.60724(5) 1.28288(11) 0.0220 1.0000 Uani .
F6 F 1.02350(9) 0.59233(3) 1.19996(7) 0.0314 1.0000 Uani .
C7 C 0.86037(13) 0.62978(4) 1.26875(10) 0.0185 1.0000 Uani .
C8 C 0.82423(14) 0.64189(4) 1.36301(11) 0.0208 1.0000 Uani .
C9 C 0.89462(15) 0.63379(5) 1.46172(11) 0.0237 1.0000 Uani .
F10 F 0.85352(10) 0.64776(3) 1.54828(7) 0.0331 1.0000 Uani .
F11 F 0.71330(9) 0.66349(3) 1.36171(7) 0.0283 1.0000 Uani .
B12 B 0.76401(14) 0.64045(5) 1.15503(11) 0.0165 1.0000 Uani .
C13 C 0.64383(13) 0.60661(5) 1.16078(10) 0.0202 1.0000 Uani .
C14 C 0.53254(14) 0.61410(5) 1.20349(11) 0.0234 1.0000 Uani .
F15 F 0.49943(9) 0.65299(3) 1.22825(7) 0.0298 1.0000 Uani .
C16 C 0.44756(15) 0.58356(6) 1.22640(13) 0.0316 1.0000 Uani .
F17 F 0.34498(10) 0.59352(4) 1.27002(9) 0.0442 1.0000 Uani .
C18 C 0.47021(17) 0.54247(6) 1.20435(15) 0.0383 1.0000 Uani .
F19 F 0.39023(13) 0.51232(4) 1.22649(13) 0.0617 1.0000 Uani .
C20 C 0.57683(18) 0.53288(5) 1.16029(15) 0.0352 1.0000 Uani .
C21 C 0.66060(15) 0.56427(5) 1.14073(12) 0.0258 1.0000 Uani .
F22 F 0.76591(10) 0.55092(3) 1.10280(8) 0.0334 1.0000 Uani .
F23 F 0.60073(13) 0.49291(3) 1.13756(12) 0.0541 1.0000 Uani .
C24 C 0.84056(13) 0.63491(4) 1.05351(10) 0.0176 1.0000 Uani .
C25 C 0.76719(12) 0.65149(4) 0.94909(10) 0.0169 1.0000 Uani .
N26 N 0.85221(11) 0.65347(4) 0.86629(9) 0.0170 1.0000 Uani .
C27 C 0.83721(12) 0.62838(4) 0.78480(10) 0.0170 1.0000 Uani .
N28 N 0.75626(11) 0.59642(4) 0.77051(9) 0.0182 1.0000 Uani .
C29 C 0.74033(14) 0.57279(4) 0.67333(10) 0.0199 1.0000 Uani .
C30 C 0.83695(15) 0.54404(5) 0.65823(12) 0.0246 1.0000 Uani .
C31 C 0.95589(16) 0.53553(5) 0.74172(13) 0.0308 1.0000 Uani .
C32 C 0.9208(2) 0.50809(7) 0.82989(15) 0.0477 1.0000 Uani .
C33 C 1.06928(17) 0.51553(6) 0.69922(16) 0.0369 1.0000 Uani .
C34 C 0.81763(18) 0.52269(5) 0.56263(13) 0.0335 1.0000 Uani .
C35 C 0.70760(19) 0.52909(6) 0.48760(14) 0.0382 1.0000 Uani .
C36 C 0.61330(17) 0.55702(6) 0.50577(13) 0.0340 1.0000 Uani .
C37 C 0.62812(14) 0.57994(5) 0.59896(11) 0.0239 1.0000 Uani .
C38 C 0.52397(15) 0.61109(5) 0.61500(12) 0.0278 1.0000 Uani .
C39 C 0.39575(18) 0.58889(8) 0.62264(17) 0.0483 1.0000 Uani .
C40 C 0.5037(2) 0.64442(7) 0.52929(15) 0.0446 1.0000 Uani .
C41 C 0.67625(13) 0.58725(5) 0.85110(11) 0.0209 1.0000 Uani .
C42 C 0.64404(13) 0.62762(5) 0.90214(11) 0.0201 1.0000 Uani .
C43 C 0.95409(13) 0.68476(4) 0.87679(10) 0.0184 1.0000 Uani .
C44 C 1.08360(13) 0.67243(5) 0.91105(10) 0.0203 1.0000 Uani .
C45 C 1.12679(14) 0.62738(5) 0.93045(12) 0.0247 1.0000 Uani .
C46 C 1.20782(17) 0.62149(6) 1.03976(14) 0.0369 1.0000 Uani .
C47 C 1.20489(18) 0.61332(6) 0.84630(15) 0.0366 1.0000 Uani .
C48 C 1.17832(14) 0.70359(5) 0.92520(12) 0.0255 1.0000 Uani .
C49 C 1.14572(15) 0.74493(5) 0.90596(12) 0.0281 1.0000 Uani .
C50 C 1.01756(15) 0.75614(5) 0.86945(12) 0.0263 1.0000 Uani .
C51 C 0.91857(14) 0.72642(5) 0.85410(11) 0.0211 1.0000 Uani .
C52 C 0.77966(14) 0.73984(5) 0.81036(11) 0.0239 1.0000 Uani .
C53 C 0.73981(18) 0.77781(7) 0.86788(17) 0.0442 1.0000 Uani .
C54 C 0.7637(2) 0.74876(8) 0.69288(14) 0.0460 1.0000 Uani .
C55 C 0.72161(13) 0.69033(4) 1.15180(10) 0.0186 1.0000 Uani .
C56 C 0.60692(14) 0.70672(5) 1.09548(11) 0.0211 1.0000 Uani .
F57 F 0.51581(8) 0.68105(3) 1.04155(7) 0.0265 1.0000 Uani .
C58 C 0.57748(15) 0.74876(5) 1.08553(12) 0.0273 1.0000 Uani .
F59 F 0.46597(10) 0.76169(3) 1.02630(9) 0.0386 1.0000 Uani .
C60 C 0.66577(18) 0.77746(5) 1.13374(13) 0.0314 1.0000 Uani .
F61 F 0.63965(13) 0.81833(3) 1.12503(10) 0.0491 1.0000 Uani .
C62 C 0.78277(17) 0.76358(5) 1.18802(13) 0.0294 1.0000 Uani .
C63 C 0.80843(14) 0.72122(5) 1.19491(11) 0.0232 1.0000 Uani .
F64 F 0.92742(9) 0.71089(3) 1.24729(8) 0.0343 1.0000 Uani .
F65 F 0.87187(12) 0.79119(3) 1.23408(9) 0.0448 1.0000 Uani .
H241 H 0.9234 0.6498 1.0685 0.0214 1.0000 Uiso R
H242 H 0.8623 0.6054 1.0434 0.0208 1.0000 Uiso R
H251 H 0.7435 0.6807 0.9597 0.0190 1.0000 Uiso R
H271 H 0.8922 0.6335 0.7332 0.0191 1.0000 Uiso R
H311 H 0.9876 0.5623 0.7713 0.0374 1.0000 Uiso R
H321 H 0.9986 0.5033 0.8813 0.0711 1.0000 Uiso R
H323 H 0.8578 0.5208 0.8646 0.0715 1.0000 Uiso R
H322 H 0.8859 0.4823 0.8024 0.0720 1.0000 Uiso R
H332 H 1.1462 0.5144 0.7537 0.0554 1.0000 Uiso R
H331 H 1.0901 0.5318 0.6417 0.0553 1.0000 Uiso R
H333 H 1.0470 0.4878 0.6740 0.0547 1.0000 Uiso R
H341 H 0.8808 0.5040 0.5489 0.0400 1.0000 Uiso R
H351 H 0.6972 0.5141 0.4223 0.0472 1.0000 Uiso R
H361 H 0.5371 0.5610 0.4554 0.0412 1.0000 Uiso R
H381 H 0.5507 0.6250 0.6820 0.0332 1.0000 Uiso R
H391 H 0.3317 0.6086 0.6390 0.0736 1.0000 Uiso R
H393 H 0.4101 0.5680 0.6781 0.0737 1.0000 Uiso R
H392 H 0.3640 0.5754 0.5565 0.0738 1.0000 Uiso R
H402 H 0.4389 0.6637 0.5449 0.0681 1.0000 Uiso R
H401 H 0.5887 0.6580 0.5248 0.0674 1.0000 Uiso R
H403 H 0.4709 0.6316 0.4602 0.0689 1.0000 Uiso R
H411 H 0.7234 0.5684 0.9025 0.0255 1.0000 Uiso R
H412 H 0.5951 0.5743 0.8194 0.0247 1.0000 Uiso R
H421 H 0.5931 0.6452 0.8501 0.0244 1.0000 Uiso R
H422 H 0.5949 0.6218 0.9565 0.0230 1.0000 Uiso R
H451 H 1.0469 0.6113 0.9265 0.0297 1.0000 Uiso R
H461 H 1.2217 0.5921 1.0526 0.0553 1.0000 Uiso R
H463 H 1.2920 0.6353 1.0427 0.0540 1.0000 Uiso R
H462 H 1.1602 0.6317 1.0934 0.0551 1.0000 Uiso R
H472 H 1.2309 0.5846 0.8568 0.0542 1.0000 Uiso R
H471 H 1.2835 0.6291 0.8489 0.0541 1.0000 Uiso R
H473 H 1.1563 0.6159 0.7752 0.0552 1.0000 Uiso R
H481 H 1.2694 0.6964 0.9481 0.0306 1.0000 Uiso R
H491 H 1.2111 0.7653 0.9183 0.0343 1.0000 Uiso R
H501 H 0.9963 0.7841 0.8537 0.0311 1.0000 Uiso R
H521 H 0.7203 0.7177 0.8199 0.0291 1.0000 Uiso R
H531 H 0.6453 0.7815 0.8507 0.0646 1.0000 Uiso R
H533 H 0.7845 0.8023 0.8534 0.0668 1.0000 Uiso R
H532 H 0.7577 0.7726 0.9446 0.0664 1.0000 Uiso R
H542 H 0.6721 0.7551 0.6671 0.0698 1.0000 Uiso R
H541 H 0.8183 0.7718 0.6809 0.0715 1.0000 Uiso R
H543 H 0.7923 0.7251 0.6562 0.0702 1.0000 Uiso R

loop_
_atom_site_aniso_label
_atom_site_aniso_U_11
_atom_site_aniso_U_22
_atom_site_aniso_U_33
_atom_site_aniso_U_23
_atom_site_aniso_U_13
_atom_site_aniso_U_12
F1 0.0355(5) 0.0434(6) 0.0190(4) 0.0094(4) -0.0113(4) -0.0055(4)
C2 0.0251(7) 0.0288(7) 0.0171(6) 0.0071(5) -0.0065(5) -0.0069(6)
C3 0.0172(6) 0.0292(7) 0.0261(7) 0.0076(6) -0.0024(5) 0.0004(5)
F4 0.0227(5) 0.0493(6) 0.0335(5) 0.0115(4) -0.0020(4) 0.0114(4)
C5 0.0194(6) 0.0280(7) 0.0180(6) 0.0027(5) 0.0018(5) 0.0004(5)
F6 0.0274(5) 0.0456(6) 0.0214(4) 0.0041(4) 0.0048(3) 0.0164(4)
C7 0.0171(6) 0.0217(6) 0.0158(6) 0.0021(5) 0.0005(5) -0.0010(5)
C8 0.0206(6) 0.0230(7) 0.0182(6) 0.0010(5) 0.0018(5) -0.0002(5)
C9 0.0288(7) 0.0284(7) 0.0134(6) 0.0007(5) 0.0028(5) -0.0062(6)
F10 0.0420(5) 0.0429(6) 0.0143(4) -0.0019(4) 0.0044(4) -0.0027(4)
F11 0.0284(5) 0.0382(5) 0.0189(4) -0.0008(3) 0.0056(3) 0.0095(4)
B12 0.0138(6) 0.0214(7) 0.0135(6) 0.0008(5) 0.0005(5) 0.0016(5)
C13 0.0182(6) 0.0263(7) 0.0146(6) 0.0035(5) -0.0013(5) -0.0014(5)
C14 0.0193(7) 0.0329(8) 0.0168(6) 0.0022(5) -0.0005(5) -0.0021(6)
F15 0.0230(4) 0.0394(5) 0.0288(5) -0.0041(4) 0.0095(4) 0.0006(4)
C16 0.0181(7) 0.0509(10) 0.0253(7) 0.0083(7) 0.0029(6) -0.0072(7)
F17 0.0238(5) 0.0705(8) 0.0409(6) 0.0065(5) 0.0128(4) -0.0094(5)
C18 0.0299(8) 0.0394(9) 0.0435(10) 0.0123(8) 0.0004(7) -0.0160(7)
F19 0.0467(7) 0.0527(8) 0.0873(10) 0.0174(7) 0.0155(7) -0.0251(6)
C20 0.0351(9) 0.0261(8) 0.0414(9) 0.0074(7) -0.0020(7) -0.0068(7)
C21 0.0235(7) 0.0272(7) 0.0253(7) 0.0050(6) 0.0006(5) -0.0015(6)
F22 0.0334(5) 0.0248(5) 0.0431(5) 0.0034(4) 0.0103(4) 0.0048(4)
F23 0.0540(7) 0.0235(5) 0.0832(9) 0.0046(5) 0.0075(6) -0.0066(5)
C24 0.0147(6) 0.0237(6) 0.0138(6) 0.0006(5) 0.0007(5) 0.0009(5)
C25 0.0150(6) 0.0222(6) 0.0134(6) -0.0010(5) 0.0021(5) -0.0001(5)
N26 0.0145(5) 0.0218(6) 0.0138(5) 0.0006(4) 0.0002(4) -0.0020(4)
C27 0.0140(6) 0.0234(6) 0.0127(6) 0.0016(5) -0.0007(4) 0.0019(5)
N28 0.0170(5) 0.0223(6) 0.0143(5) -0.0010(4) -0.0001(4) -0.0009(4)
C29 0.0209(6) 0.0224(6) 0.0156(6) -0.0021(5) 0.0006(5) -0.0018(5)
C30 0.0270(7) 0.0231(7) 0.0226(7) -0.0016(5) 0.0014(6) 0.0015(6)
C31 0.0288(8) 0.0295(8) 0.0312(8) -0.0036(6) -0.0029(6) 0.0091(6)
C32 0.0495(11) 0.0602(13) 0.0332(9) 0.0125(9) 0.0066(8) 0.0288(10)
C33 0.0317(8) 0.0330(9) 0.0454(10) 0.0005(7) 0.0056(7) 0.0096(7)
C34 0.0401(9) 0.0300(8) 0.0293(8) -0.0084(6) 0.0032(7) 0.0075(7)
C35 0.0485(10) 0.0396(9) 0.0240(8) -0.0140(7) -0.0008(7) 0.0034(8)
C36 0.0342(9) 0.0425(9) 0.0213(7) -0.0084(7) -0.0065(6) 0.0013(7)
C37 0.0226(7) 0.0292(7) 0.0186(7) -0.0023(5) -0.0001(5) -0.0018(6)
C38 0.0209(7) 0.0419(9) 0.0182(7) -0.0029(6) -0.0029(5) 0.0049(6)
C39 0.0243(8) 0.0735(15) 0.0459(11) -0.0052(10) 0.0027(8) -0.0033(9)
C40 0.0483(11) 0.0549(12) 0.0302(9) 0.0095(8) 0.0062(8) 0.0238(9)
C41 0.0190(6) 0.0259(7) 0.0174(6) -0.0009(5) 0.0019(5) -0.0042(5)
C42 0.0151(6) 0.0283(7) 0.0162(6) -0.0010(5) 0.0008(5) -0.0016(5)
C43 0.0174(6) 0.0250(7) 0.0124(6) -0.0010(5) 0.0010(5) -0.0042(5)
C44 0.0172(6) 0.0275(7) 0.0154(6) 0.0008(5) 0.0007(5) -0.0018(5)
C45 0.0166(6) 0.0290(7) 0.0272(7) 0.0045(6) 0.0000(5) 0.0002(5)
C46 0.0262(8) 0.0461(10) 0.0340(9) 0.0129(7) -0.0064(7) -0.0003(7)
C47 0.0320(9) 0.0361(9) 0.0437(10) -0.0018(7) 0.0123(7) 0.0055(7)
C48 0.0166(6) 0.0342(8) 0.0245(7) 0.0005(6) 0.0002(5) -0.0046(6)
C49 0.0234(7) 0.0319(8) 0.0281(7) -0.0013(6) 0.0017(6) -0.0106(6)
C50 0.0266(7) 0.0246(7) 0.0266(7) 0.0024(6) 0.0014(6) -0.0043(6)
C51 0.0209(7) 0.0258(7) 0.0161(6) 0.0010(5) 0.0013(5) -0.0021(5)
C52 0.0219(7) 0.0265(7) 0.0216(7) 0.0047(5) -0.0012(5) -0.0002(5)
C53 0.0286(9) 0.0550(12) 0.0461(11) -0.0174(9) -0.0016(7) 0.0099(8)
C54 0.0384(10) 0.0743(14) 0.0223(8) 0.0068(8) -0.0031(7) 0.0122(9)
C55 0.0177(6) 0.0240(7) 0.0144(6) 0.0005(5) 0.0039(5) 0.0017(5)
C56 0.0187(6) 0.0275(7) 0.0171(6) -0.0015(5) 0.0030(5) 0.0016(5)
F57 0.0193(4) 0.0314(5) 0.0260(4) -0.0017(3) -0.0038(3) 0.0022(3)
C58 0.0262(7) 0.0311(8) 0.0247(7) 0.0030(6) 0.0052(6) 0.0098(6)
F59 0.0313(5) 0.0380(6) 0.0442(6) 0.0082(4) -0.0001(4) 0.0162(4)
C60 0.0413(9) 0.0226(7) 0.0311(8) 0.0018(6) 0.0085(7) 0.0056(6)
F61 0.0651(8) 0.0215(5) 0.0584(7) 0.0022(5) 0.0039(6) 0.0084(5)
C62 0.0357(8) 0.0259(8) 0.0259(7) -0.0021(6) 0.0032(6) -0.0079(6)
C63 0.0212(7) 0.0285(7) 0.0189(6) 0.0022(5) 0.0011(5) -0.0013(5)
F64 0.0242(5) 0.0340(5) 0.0390(5) 0.0056(4) -0.0101(4) -0.0068(4)
F65 0.0530(7) 0.0292(5) 0.0476(6) -0.0032(4) -0.0039(5) -0.0153(5)

loop_
_atom_type_symbol
_atom_type_scat_dispersion_real
_atom_type_scat_dispersion_imag
_atom_type_scat_Cromer_Mann_a1
_atom_type_scat_Cromer_Mann_b1
_atom_type_scat_Cromer_Mann_a2
_atom_type_scat_Cromer_Mann_b2
_atom_type_scat_Cromer_Mann_a3
_atom_type_scat_Cromer_Mann_b3
_atom_type_scat_Cromer_Mann_a4
_atom_type_scat_Cromer_Mann_b4
_atom_type_scat_Cromer_Mann_c
_atom_type_scat_source
C 0.0181 0.0091 2.3100 20.8439 1.0200 10.2075 1.5886 0.5687 0.8650 51.6512 0.2156 'International Tables Vol C 4.2.6.8 and 6.1.1.4'
H 0.0000 0.0000 0.4930 10.5109 0.3229 26.1257 0.1402 3.1424 0.0408 57.7998 0.0030 'International Tables Vol C 4.2.6.8 and 6.1.1.4'
N 0.0311 0.0180 12.2126 0.0057 3.1322 9.8933 2.0125 28.9975 1.1663 0.5826 -11.5290 'International Tables Vol C 4.2.6.8 and 6.1.1.4'
F 0.0727 0.0534 3.5392 10.2825 2.6412 4.2944 1.5170 0.2615 1.0243 26.1476 0.2776 'International Tables Vol C 4.2.6.8 and 6.1.1.4'
B 0.0090 0.0039 2.0545 23.2185 1.3326 1.0210 1.0979 60.3498 0.7068 0.1403 -0.1932 'International Tables Vol C 4.2.6.8 and 6.1.1.4'

loop_
_geom_angle_atom_site_label_1
_geom_angle_atom_site_label_2
_geom_angle_atom_site_label_3
_geom_angle
_geom_angle_publ_flag
F1 C2 C3 120.73(14) yes
F1 C2 C9 120.14(14) yes
C3 C2 C9 119.12(13) yes
C2 C3 F4 119.84(13) yes
C2 C3 C5 119.72(14) yes
F4 C3 C5 120.44(14) yes
C3 C5 F6 114.93(13) yes
C3 C5 C7 124.08(14) yes
F6 C5 C7 120.99(12) yes
C5 C7 C8 112.98(12) yes
C5 C7 B12 126.86(12) yes
C8 C7 B12 120.06(12) yes
C7 C8 C9 125.04(14) yes
C7 C8 F11 119.73(12) yes
C9 C8 F11 115.23(13) yes
C8 C9 C2 119.03(14) yes
C8 C9 F10 120.72(14) yes
C2 C9 F10 120.25(13) yes
C7 B12 C13 99.80(10) yes
C7 B12 C24 112.05(10) yes
C13 B12 C24 115.72(11) yes
C7 B12 C55 109.75(11) yes
C13 B12 C55 115.41(11) yes
C24 B12 C55 104.26(10) yes
B12 C13 C14 126.20(13) yes
B12 C13 C21 120.24(12) yes
C14 C13 C21 112.41(13) yes
C13 C14 F15 121.37(13) yes
C13 C14 C16 124.84(15) yes
F15 C14 C16 113.79(14) yes
C14 C16 F17 120.72(17) yes
C14 C16 C18 119.51(16) yes
F17 C16 C18 119.76(15) yes
C16 C18 F19 120.71(18) yes
C16 C18 C20 118.80(15) yes
F19 C18 C20 120.49(18) yes
C18 C20 C21 119.76(17) yes
C18 C20 F23 119.89(16) yes
C21 C20 F23 120.34(17) yes
C13 C21 C20 124.66(15) yes
C13 C21 F22 120.77(13) yes
C20 C21 F22 114.53(15) yes
B12 C24 C25 115.14(10) yes
B12 C24 H241 108.7 no
C25 C24 H241 107.2 no
B12 C24 H242 111.1 no
C25 C24 H242 108.0 no
H241 C24 H242 106.3 no
C24 C25 N26 112.08(10) yes
C24 C25 C42 115.75(11) yes
N26 C25 C42 107.34(10) yes
C24 C25 H251 108.0 no
N26 C25 H251 104.5 no
C42 C25 H251 108.6 no
C25 N26 C27 122.76(11) yes
C25 N26 C43 118.40(10) yes
C27 N26 C43 118.84(11) yes
N26 C27 N28 124.90(12) yes
N26 C27 H271 116.6 no
N28 C27 H271 118.5 no
C27 N28 C29 120.05(11) yes
C27 N28 C41 118.92(11) yes
C29 N28 C41 120.89(11) yes
N28 C29 C30 119.08(12) yes
N28 C29 C37 117.71(13) yes
C30 C29 C37 123.21(13) yes
C29 C30 C31 122.42(13) yes
C29 C30 C34 116.63(14) yes
C31 C30 C34 120.94(14) yes
C30 C31 C32 111.03(15) yes
C30 C31 C33 114.05(14) yes
C32 C31 C33 108.99(14) yes
C30 C31 H311 107.4 no
C32 C31 H311 108.9 no
C33 C31 H311 106.2 no
C31 C32 H321 108.7 no
C31 C32 H323 112.3 no
H321 C32 H323 108.1 no
C31 C32 H322 110.4 no
H321 C32 H322 110.0 no
H323 C32 H322 107.3 no
C31 C33 H332 110.4 no
C31 C33 H331 110.0 no
H332 C33 H331 108.0 no
C31 C33 H333 110.7 no
H332 C33 H333 109.4 no
H331 C33 H333 108.3 no
C30 C34 C35 121.46(16) yes
C30 C34 H341 119.1 no
C35 C34 H341 119.4 no
C34 C35 C36 120.43(15) yes
C34 C35 H351 119.7 no
C36 C35 H351 119.9 no
C35 C36 C37 120.85(15) yes
C35 C36 H361 120.7 no
C37 C36 H361 118.4 no
C29 C37 C36 117.40(14) yes
C29 C37 C38 123.25(13) yes
C36 C37 C38 119.34(14) yes
C37 C38 C39 110.90(15) yes
C37 C38 C40 112.00(13) yes
C39 C38 C40 111.03(15) yes
C37 C38 H381 108.8 no
C39 C38 H381 105.9 no
C40 C38 H381 107.9 no
C38 C39 H391 110.7 no
C38 C39 H393 110.0 no
H391 C39 H393 108.2 no
C38 C39 H392 108.7 no
H391 C39 H392 110.0 no
H393 C39 H392 109.2 no
C38 C40 H402 108.2 no
C38 C40 H401 109.5 no
H402 C40 H401 113.4 no
C38 C40 H403 110.2 no
H402 C40 H403 108.1 no
H401 C40 H403 107.5 no
N28 C41 C42 109.41(11) yes
N28 C41 H411 109.1 no
C42 C41 H411 111.1 no
N28 C41 H412 110.4 no
C42 C41 H412 107.9 no
H411 C41 H412 109.0 no
C25 C42 C41 111.45(11) yes
C25 C42 H421 107.9 no
C41 C42 H421 109.4 no
C25 C42 H422 109.1 no
C41 C42 H422 109.9 no
H421 C42 H422 109.0 no
N26 C43 C44 118.94(12) yes
N26 C43 C51 118.44(12) yes
C44 C43 C51 122.60(13) yes
C43 C44 C45 124.13(13) yes
C43 C44 C48 117.42(13) yes
C45 C44 C48 118.42(13) yes
C44 C45 C46 111.76(13) yes
C44 C45 C47 109.93(13) yes
C46 C45 C47 109.99(13) yes
C44 C45 H451 105.5 no
C46 C45 H451 108.3 no
C47 C45 H451 111.2 no
C45 C46 H461 108.9 no
C45 C46 H463 109.2 no
H461 C46 H463 109.2 no
C45 C46 H462 110.3 no
H461 C46 H462 106.5 no
H463 C46 H462 112.6 no
C45 C47 H472 110.7 no
C45 C47 H471 112.1 no
H472 C47 H471 106.3 no
C45 C47 H473 113.0 no
H472 C47 H473 107.5 no
H471 C47 H473 106.9 no
C44 C48 C49 121.18(14) yes
C44 C48 H481 120.2 no
C49 C48 H481 118.6 no
C48 C49 C50 120.22(14) yes
C48 C49 H491 119.3 no
C50 C49 H491 120.4 no
C49 C50 C51 121.21(15) yes
C49 C50 H501 120.0 no
C51 C50 H501 118.8 no
C43 C51 C50 117.32(13) yes
C43 C51 C52 123.09(13) yes
C50 C51 C52 119.55(13) yes
C51 C52 C53 111.60(13) yes
C51 C52 C54 110.77(13) yes
C53 C52 C54 110.13(15) yes
C51 C52 H521 109.6 no
C53 C52 H521 106.9 no
C54 C52 H521 107.7 no
C52 C53 H531 109.6 no
C52 C53 H533 112.4 no
H531 C53 H533 111.4 no
C52 C53 H532 109.5 no
H531 C53 H532 104.8 no
H533 C53 H532 108.9 no
C52 C54 H542 108.1 no
C52 C54 H541 109.8 no
H542 C54 H541 110.8 no
C52 C54 H543 110.5 no
H542 C54 H543 111.3 no
H541 C54 H543 106.3 no
B12 C55 C56 125.40(12) yes
B12 C55 C63 121.63(12) yes
C56 C55 C63 112.40(13) yes
C55 C56 F57 120.13(13) yes
C55 C56 C58 125.01(14) yes
F57 C56 C58 114.81(13) yes
C56 C58 F59 120.69(15) yes
C56 C58 C60 119.38(14) yes
F59 C58 C60 119.88(14) yes
C58 C60 F61 120.49(16) yes
C58 C60 C62 118.79(15) yes
F61 C60 C62 120.68(16) yes
C60 C62 C63 119.74(15) yes
C60 C62 F65 119.84(15) yes
C63 C62 F65 120.42(15) yes
C55 C63 C62 124.59(14) yes
C55 C63 F64 120.30(13) yes
C62 C63 F64 115.12(13) yes

loop_
_geom_bond_atom_site_label_1
_geom_bond_atom_site_label_2
_geom_bond_distance
_geom_bond_publ_flag
F1 C2 1.3448(16) yes
C2 C3 1.371(2) yes
C2 C9 1.375(2) yes
C3 F4 1.3406(18) yes
C3 C5 1.393(2) yes
C5 F6 1.3491(17) yes
C5 C7 1.386(2) yes
C7 C8 1.3923(19) yes
C7 B12 1.6666(19) yes
C8 C9 1.382(2) yes
C8 F11 1.3478(17) yes
C9 F10 1.3434(17) yes
B12 C13 1.671(2) yes
B12 C24 1.6608(19) yes
B12 C55 1.660(2) yes
C13 C14 1.392(2) yes
C13 C21 1.400(2) yes
C14 F15 1.3487(19) yes
C14 C16 1.389(2) yes
C16 F17 1.333(2) yes
C16 C18 1.378(3) yes
C18 F19 1.3415(19) yes
C18 C20 1.371(3) yes
C20 C21 1.386(2) yes
C20 F23 1.349(2) yes
C21 F22 1.3495(19) yes
C24 C25 1.5275(17) yes
C24 H241 0.978 no
C24 H242 0.990 no
C25 N26 1.5062(16) yes
C25 C42 1.5291(18) yes
C25 H251 0.987 no
N26 C27 1.3138(18) yes
N26 C43 1.4523(17) yes
C27 N28 1.3217(18) yes
C27 H271 0.967 no
N28 C29 1.4524(17) yes
N28 C41 1.4741(17) yes
C29 C30 1.406(2) yes
C29 C37 1.3997(19) yes
C30 C31 1.522(2) yes
C30 C34 1.397(2) yes
C31 C32 1.535(3) yes
C31 C33 1.531(2) yes
C31 H311 0.975 no
C32 H321 0.969 no
C32 H323 0.950 no
C32 H322 0.948 no
C33 H332 0.973 no
C33 H331 0.965 no
C33 H333 0.962 no
C34 C35 1.384(3) yes
C34 H341 0.931 no
C35 C36 1.382(3) yes
C35 H351 0.961 no
C36 C37 1.397(2) yes
C36 H361 0.946 no
C37 C38 1.518(2) yes
C38 C39 1.535(2) yes
C38 C40 1.529(2) yes
C38 H381 0.971 no
C39 H391 0.970 no
C39 H393 0.975 no
C39 H392 0.964 no
C40 H402 0.963 no
C40 H401 0.999 no
C40 H403 0.989 no
C41 C42 1.518(2) yes
C41 H411 0.968 no
C41 H412 0.968 no
C42 H421 0.964 no
C42 H422 0.958 no
C43 C44 1.4050(19) yes
C43 C51 1.405(2) yes
C44 C45 1.522(2) yes
C44 C48 1.396(2) yes
C45 C46 1.528(2) yes
C45 C47 1.537(2) yes
C45 H451 0.974 no
C46 H461 0.965 no
C46 H463 0.979 no
C46 H462 0.978 no
C47 H472 0.963 no
C47 H471 0.960 no
C47 H473 0.973 no
C48 C49 1.382(2) yes
C48 H481 0.974 no
C49 C50 1.387(2) yes
C49 H491 0.940 no
C50 C51 1.395(2) yes
C50 H501 0.938 no
C51 C52 1.5247(19) yes
C52 C53 1.523(2) yes
C52 C54 1.526(2) yes
C52 H521 0.966 no
C53 H531 0.980 no
C53 H533 0.949 no
C53 H532 0.992 no
C54 H542 0.978 no
C54 H541 0.962 no
C54 H543 0.970 no
C55 C56 1.3923(19) yes
C55 C63 1.393(2) yes
C56 F57 1.3566(17) yes
C56 C58 1.385(2) yes
C58 F59 1.3435(18) yes
C58 C60 1.374(2) yes
C60 F61 1.3410(19) yes
C60 C62 1.373(2) yes
C62 C63 1.386(2) yes
C62 F65 1.3466(19) yes
C63 F64 1.3491(17) yes

loop_
_geom_hbond_atom_site_label_D
_geom_hbond_atom_site_label_H
_geom_hbond_atom_site_label_A
_geom_hbond_angle_DHA
_geom_hbond_distance_DH
_geom_hbond_distance_HA
_geom_hbond_distance_DA
_geom_hbond_publ_flag
C25 H251 C56 125.60 0.987 2.586 3.260(2) yes
